data_4328926
loop_
_publ_author_name
'Benjamin Oelkers'
'Alexander Venker'
'J\"org Sundermeyer'

_publ_section_title
;
 Molybdenum 1,4-Diazabuta-1,3-diene Tricarbonyl Solvento Complexes
 Revisited: From Solvatochromism to Attractive Ligand-Ligand Interaction
;
_journal_name_full 'Inorganic Chemistry'
_journal_page_first 4636
_journal_page_last 4643
_journal_paper_doi 10.1021/ic202517w
_journal_volume 51
_journal_year 2012
_chemical_formula_moiety 'C26 H28 Mo N4 O3, 2(C H2 Cl2)'
_chemical_formula_sum 'C28 H32 Cl4 Mo N4 O3'
_chemical_formula_weight 710.32
_chemical_name_systematic
;
 ?
;
_space_group_IT_number 14
_symmetry_cell_setting monoclinic
_symmetry_space_group_name_Hall '-P 2ybc'
_symmetry_space_group_name_H-M 'P 1 21/c 1'
_atom_sites_solution_hydrogens geom
_atom_sites_solution_primary direct
_atom_sites_solution_secondary difmap
_audit_creation_method SHELXL-97
_cell_angle_alpha 90.00
_cell_angle_beta 93.562(3)
_cell_angle_gamma 90.00
_cell_formula_units_Z 4
_cell_length_a 14.8814(6)
_cell_length_b 14.0546(6)
_cell_length_c 15.0473(5)
_cell_measurement_reflns_used 8398
_cell_measurement_temperature 100(2)
_cell_measurement_theta_max 27.1
_cell_measurement_theta_min 1.37
_cell_volume 3141.1(2)
_computing_cell_refinement 'STOE X-AREA'
_computing_data_collection 'STOE X-AREA'
_computing_data_reduction 'STOE X-RED'
_computing_molecular_graphics 'DIAMOND (Brandenburg, 2011)'
_computing_publication_material 'WinGX publication routines (Farrugia, 1999)'
_computing_structure_refinement 'SHELXL-97 (Sheldrick, 1997)'
_computing_structure_solution 'SIR92 (Giacovazzo et al, 1993)'
_diffrn_ambient_temperature 100(2)
_diffrn_detector_area_resol_mean 6.67
_diffrn_measured_fraction_theta_full 0.999
_diffrn_measured_fraction_theta_max 0.995
_diffrn_measurement_device_type 'STOE IPDS 2'
_diffrn_measurement_method 'rotation method'
_diffrn_radiation_monochromator graphite
_diffrn_radiation_source 'fine-focus sealed tube'
_diffrn_radiation_type MoK\a
_diffrn_radiation_wavelength 0.71073
_diffrn_reflns_av_R_equivalents 0.1149
_diffrn_reflns_av_sigmaI/netI 0.1455
_diffrn_reflns_limit_h_max 18
_diffrn_reflns_limit_h_min -18
_diffrn_reflns_limit_k_max 17
_diffrn_reflns_limit_k_min -17
_diffrn_reflns_limit_l_max 19
_diffrn_reflns_limit_l_min -15
_diffrn_reflns_number 18377
_diffrn_reflns_theta_full 25.00
_diffrn_reflns_theta_max 26.73
_diffrn_reflns_theta_min 1.37
_exptl_absorpt_coefficient_mu 0.793
_exptl_absorpt_correction_T_max 1.0618
_exptl_absorpt_correction_T_min 0.8332
_exptl_absorpt_correction_type multi-scan
_exptl_absorpt_process_details
;
[c.f. r.h. blessing, acta cryst. (1995), a51, 33-38]
;
_exptl_crystal_colour 'dark green'
_exptl_crystal_density_diffrn 1.502
_exptl_crystal_description needle
_exptl_crystal_F_000 1448
_exptl_crystal_size_max 0.57
_exptl_crystal_size_mid 0.06
_exptl_crystal_size_min 0.06
_refine_diff_density_max 0.739
_refine_diff_density_min -0.806
_refine_diff_density_rms 0.105
_refine_ls_extinction_method none
_refine_ls_goodness_of_fit_ref 0.816
_refine_ls_hydrogen_treatment mixed
_refine_ls_matrix_type full
_refine_ls_number_parameters 371
_refine_ls_number_reflns 6631
_refine_ls_number_restraints 1
_refine_ls_restrained_S_all 0.816
_refine_ls_R_factor_all 0.1111
_refine_ls_R_factor_gt 0.0551
_refine_ls_shift/su_max 0.001
_refine_ls_shift/su_mean 0.000
_refine_ls_structure_factor_coef Fsqd
_refine_ls_weighting_details 'calc w=1/[\s^2^(Fo^2^)+(0.0555P)^2^+0.0000P] where P=(Fo^2^+2Fc^2^)/3'
_refine_ls_weighting_scheme calc
_refine_ls_wR_factor_gt 0.1179
_refine_ls_wR_factor_ref 0.1321
_reflns_number_gt 3556
_reflns_number_total 6631
_reflns_threshold_expression >2sigma(I)
_cod_data_source_file ic202517w_si_001_11.cif
_cod_data_source_block compound10
_cod_original_sg_symbol_H-M 'P 21/c'
_cod_database_code 4328926

loop_
_symmetry_equiv_pos_as_xyz
'x, y, z'
'-x, y+1/2, -z+1/2'
'-x, -y, -z'
'x, -y-1/2, z-1/2'

loop_
_atom_site_label
_atom_site_type_symbol
_atom_site_fract_x
_atom_site_fract_y
_atom_site_fract_z
_atom_site_U_iso_or_equiv
_atom_site_adp_type
_atom_site_occupancy
_atom_site_symmetry_multiplicity
_atom_site_calc_flag
_atom_site_refinement_flags
C1 C 0.3759(3) 0.2873(4) 1.0443(4) 0.0306(12) Uani 1 1 d .
C2 C 0.4491(3) 0.2487(4) 1.1076(4) 0.0348(12) Uani 1 1 d .
H2A H 0.4681 0.1862 1.0868 0.052 Uiso 1 1 calc R
H2B H 0.4264 0.2425 1.1671 0.052 Uiso 1 1 calc R
H2C H 0.5006 0.2924 1.1101 0.052 Uiso 1 1 calc R
C3 C 0.4013(3) 0.1692(4) 0.9348(4) 0.0313(12) Uani 1 1 d .
C4 C 0.4750(3) 0.1932(5) 0.8846(4) 0.0365(12) Uani 1 1 d .
C5 C 0.5220(4) 0.1202(5) 0.8453(4) 0.0427(15) Uani 1 1 d .
H5 H 0.5723 0.1353 0.8120 0.051 Uiso 1 1 calc R
C6 C 0.4966(4) 0.0266(5) 0.8538(4) 0.0438(15) Uani 1 1 d .
H6 H 0.5276 -0.0222 0.8246 0.053 Uiso 1 1 calc R
C7 C 0.4244(4) 0.0036(4) 0.9061(4) 0.0381(13) Uani 1 1 d .
H7 H 0.4079 -0.0611 0.9135 0.046 Uiso 1 1 calc R
C8 C 0.3768(3) 0.0752(4) 0.9472(4) 0.0360(13) Uani 1 1 d .
C9 C 0.5052(4) 0.2943(5) 0.8744(4) 0.0436(14) Uani 1 1 d .
H9A H 0.4530 0.3368 0.8749 0.065 Uiso 1 1 calc R
H9B H 0.5338 0.3013 0.8178 0.065 Uiso 1 1 calc R
H9C H 0.5485 0.3109 0.9237 0.065 Uiso 1 1 calc R
C10 C 0.3020(4) 0.0483(4) 1.0058(4) 0.0411(14) Uani 1 1 d .
H10A H 0.3116 0.0799 1.0636 0.062 Uiso 1 1 calc R
H10B H 0.3018 -0.0208 1.0143 0.062 Uiso 1 1 calc R
H10C H 0.2441 0.0684 0.9773 0.062 Uiso 1 1 calc R
C11 C 0.3337(3) 0.3797(4) 1.0610(4) 0.0307(12) Uani 1 1 d .
C12 C 0.3698(3) 0.4391(4) 1.1374(4) 0.0339(12) Uani 1 1 d .
H12A H 0.3336 0.4971 1.1408 0.051 Uiso 1 1 calc R
H12B H 0.4324 0.4562 1.1286 0.051 Uiso 1 1 calc R
H12C H 0.3669 0.4030 1.1928 0.051 Uiso 1 1 calc R
C13 C 0.2392(3) 0.5024(4) 1.0020(4) 0.0296(11) Uani 1 1 d .
C14 C 0.1546(3) 0.5255(4) 1.0332(4) 0.0343(12) Uani 1 1 d .
C15 C 0.1288(4) 0.6207(4) 1.0315(4) 0.0423(14) Uani 1 1 d .
H15 H 0.0724 0.6377 1.0534 0.051 Uiso 1 1 calc R
C16 C 0.1821(4) 0.6912(5) 0.9992(4) 0.0449(14) Uani 1 1 d .
H16 H 0.1628 0.7557 0.9995 0.054 Uiso 1 1 calc R
C17 C 0.2640(4) 0.6674(4) 0.9663(4) 0.0421(14) Uani 1 1 d .
H17 H 0.3006 0.7158 0.9431 0.050 Uiso 1 1 calc R
C18 C 0.2934(3) 0.5730(4) 0.9669(4) 0.0337(12) Uani 1 1 d .
C19 C 0.0954(3) 0.4498(4) 1.0695(4) 0.0383(13) Uani 1 1 d .
H19A H 0.0412 0.4794 1.0911 0.057 Uiso 1 1 calc R
H19B H 0.1283 0.4167 1.1187 0.057 Uiso 1 1 calc R
H19C H 0.0780 0.4042 1.0223 0.057 Uiso 1 1 calc R
C20 C 0.3827(4) 0.5493(4) 0.9296(4) 0.0401(14) Uani 1 1 d .
H20A H 0.3953 0.5951 0.8828 0.060 Uiso 1 1 calc R
H20B H 0.3802 0.4849 0.9044 0.060 Uiso 1 1 calc R
H20C H 0.4306 0.5525 0.9772 0.060 Uiso 1 1 calc R
C21 C 0.2900(3) 0.3647(4) 0.7998(4) 0.0331(12) Uani 1 1 d .
C22 C 0.1219(4) 0.3645(4) 0.8419(4) 0.0311(12) Uani 1 1 d .
C23 C 0.2157(3) 0.1991(5) 0.8101(4) 0.0343(12) Uani 1 1 d .
C24 C 0.1574(4) 0.2141(4) 1.0790(4) 0.0380(13) Uani 1 1 d .
H24 H 0.2035 0.2443 1.1153 0.046 Uiso 1 1 calc R
C25 C 0.0398(4) 0.1253(5) 1.0385(5) 0.0481(16) Uani 1 1 d .
H25 H -0.0104 0.0836 1.0392 0.058 Uiso 1 1 calc R
C26 C 0.0722(4) 0.1684(4) 0.9658(4) 0.0421(15) Uani 1 1 d .
H26 H 0.0482 0.1613 0.9062 0.051 Uiso 1 1 calc R
C30 C 0.1352(4) 0.6193(5) 0.7703(5) 0.0542(18) Uani 1 1 d .
H30A H 0.1315 0.5636 0.8101 0.065 Uiso 1 1 calc R
H30B H 0.1856 0.6598 0.7940 0.065 Uiso 1 1 calc R
C40 C 0.1886(6) 0.9019(6) 0.7526(6) 0.079(2) Uani 1 1 d .
H40A H 0.2020 0.9660 0.7296 0.095 Uiso 1 1 calc R
H40B H 0.1361 0.8763 0.7166 0.095 Uiso 1 1 calc R
N1 N 0.3499(3) 0.2466(3) 0.9690(3) 0.0293(10) Uani 1 1 d .
N2 N 0.2699(3) 0.4057(3) 1.0022(3) 0.0292(10) Uani 1 1 d .
N3 N 0.1462(3) 0.2243(3) 0.9929(3) 0.0302(10) Uani 1 1 d .
N4 N 0.0941(4) 0.1543(4) 1.1101(4) 0.0455(13) Uani 1 1 d D
O1 O 0.3209(3) 0.3975(3) 0.7358(3) 0.0500(11) Uani 1 1 d .
O2 O 0.0580(2) 0.4016(3) 0.8050(3) 0.0375(9) Uani 1 1 d .
O3 O 0.2115(3) 0.1376(3) 0.7567(3) 0.0441(10) Uani 1 1 d .
Mo1 Mo 0.22894(3) 0.30358(3) 0.89500(3) 0.02739(12) Uani 1 1 d .
Cl31 Cl 0.15746(16) 0.58031(15) 0.66378(16) 0.0815(7) Uani 1 1 d .
Cl32 Cl 0.03513(13) 0.68368(19) 0.77081(14) 0.0791(6) Uani 1 1 d .
Cl41 Cl 0.28312(15) 0.82616(14) 0.74109(17) 0.0806(7) Uani 1 1 d .
Cl42 Cl 0.16254(15) 0.9107(2) 0.86098(15) 0.0899(7) Uani 1 1 d .
H4N H 0.088(4) 0.136(5) 1.162(2) 0.05(2) Uiso 1 1 d D

loop_
_atom_site_aniso_label
_atom_site_aniso_U_11
_atom_site_aniso_U_22
_atom_site_aniso_U_33
_atom_site_aniso_U_23
_atom_site_aniso_U_13
_atom_site_aniso_U_12
C1 0.030(2) 0.033(3) 0.030(3) 0.002(2) 0.009(2) -0.002(2)
C2 0.037(3) 0.037(3) 0.029(3) 0.002(3) -0.002(2) 0.002(2)
C3 0.031(2) 0.035(3) 0.027(3) -0.003(2) -0.003(2) 0.007(2)
C4 0.037(3) 0.041(3) 0.032(3) -0.005(3) 0.004(2) 0.002(3)
C5 0.037(3) 0.054(4) 0.038(4) -0.008(3) 0.007(3) 0.010(3)
C6 0.047(3) 0.047(4) 0.036(4) -0.003(3) 0.000(3) 0.018(3)
C7 0.045(3) 0.040(3) 0.028(3) -0.001(3) -0.002(2) 0.011(3)
C8 0.037(3) 0.034(3) 0.037(3) -0.002(3) 0.004(2) 0.008(2)
C9 0.036(3) 0.054(4) 0.042(3) 0.000(3) 0.007(2) 0.006(3)
C10 0.048(3) 0.038(3) 0.037(4) 0.001(3) 0.007(3) 0.002(3)
C11 0.030(2) 0.035(3) 0.027(3) 0.000(2) 0.007(2) -0.004(2)
C12 0.033(3) 0.035(3) 0.033(3) -0.005(3) -0.002(2) 0.000(2)
C13 0.031(2) 0.031(3) 0.027(3) 0.001(2) -0.001(2) 0.002(2)
C14 0.033(3) 0.040(3) 0.030(3) 0.002(3) 0.005(2) 0.006(2)
C15 0.034(3) 0.040(3) 0.053(4) -0.002(3) 0.006(3) 0.010(2)
C16 0.045(3) 0.034(3) 0.055(4) -0.001(3) 0.001(3) 0.006(3)
C17 0.047(3) 0.036(3) 0.043(4) 0.003(3) -0.002(3) -0.004(3)
C18 0.032(3) 0.031(3) 0.038(3) -0.003(3) 0.000(2) -0.002(2)
C19 0.034(3) 0.042(3) 0.039(4) 0.001(3) 0.010(2) 0.006(2)
C20 0.042(3) 0.035(3) 0.044(4) 0.006(3) 0.010(3) -0.005(2)
C21 0.033(3) 0.034(3) 0.032(3) -0.003(3) -0.003(2) 0.005(2)
C22 0.043(3) 0.032(3) 0.020(3) 0.002(2) 0.014(2) -0.007(2)
C23 0.027(2) 0.044(3) 0.032(3) 0.010(3) 0.006(2) 0.003(3)
C24 0.049(3) 0.036(3) 0.029(3) 0.000(3) 0.006(2) 0.001(2)
C25 0.042(3) 0.052(4) 0.052(4) 0.001(3) 0.012(3) -0.012(3)
C26 0.041(3) 0.047(4) 0.038(4) 0.001(3) 0.005(3) -0.012(3)
C30 0.060(4) 0.041(4) 0.060(5) 0.000(3) -0.008(3) -0.007(3)
C40 0.109(7) 0.066(5) 0.065(6) 0.005(4) 0.031(5) 0.014(5)
N1 0.029(2) 0.032(2) 0.027(3) 0.002(2) 0.0043(17) 0.0050(18)
N2 0.028(2) 0.031(2) 0.028(3) 0.000(2) 0.0062(18) -0.0023(18)
N3 0.031(2) 0.037(3) 0.024(2) 0.0025(19) 0.0077(17) 0.0018(18)
N4 0.060(3) 0.041(3) 0.038(3) 0.008(3) 0.023(3) 0.003(2)
O1 0.049(2) 0.064(3) 0.039(3) 0.010(2) 0.014(2) -0.006(2)
O2 0.0332(19) 0.044(2) 0.035(2) -0.0001(19) 0.0008(16) 0.0074(17)
O3 0.055(2) 0.042(2) 0.035(2) -0.014(2) -0.0005(18) 0.007(2)
Mo1 0.02705(19) 0.0306(2) 0.0248(2) -0.0011(3) 0.00401(14) 0.0004(2)
Cl31 0.1056(15) 0.0566(11) 0.0867(16) -0.0047(11) 0.0419(13) 0.0108(11)
Cl32 0.0689(11) 0.1052(17) 0.0636(12) -0.0019(13) 0.0067(9) 0.0258(12)
Cl41 0.0842(13) 0.0563(12) 0.1061(18) -0.0009(11) 0.0449(12) -0.0054(10)
Cl42 0.0911(15) 0.119(2) 0.0632(14) 0.0134(14) 0.0338(11) 0.0132(14)

loop_
_atom_type_symbol
_atom_type_description
_atom_type_scat_dispersion_real
_atom_type_scat_dispersion_imag
_atom_type_scat_source
C C 0.0033 0.0016 'International Tables Vol C Tables 4.2.6.8 and 6.1.1.4'
H H 0.0000 0.0000 'International Tables Vol C Tables 4.2.6.8 and 6.1.1.4'
N N 0.0061 0.0033 'International Tables Vol C Tables 4.2.6.8 and 6.1.1.4'
O O 0.0106 0.0060 'International Tables Vol C Tables 4.2.6.8 and 6.1.1.4'
Mo Mo -1.6832 0.6857 'International Tables Vol C Tables 4.2.6.8 and 6.1.1.4'
Cl Cl 0.1484 0.1585 'International Tables Vol C Tables 4.2.6.8 and 6.1.1.4'

loop_
_geom_angle_atom_site_label_1
_geom_angle_atom_site_label_2
_geom_angle_atom_site_label_3
_geom_angle
N1 C1 C11 115.4(5)
N1 C1 C2 123.8(5)
C11 C1 C2 120.7(5)
C1 C2 H2A 109.5
C1 C2 H2B 109.5
H2A C2 H2B 109.5
C1 C2 H2C 109.5
H2A C2 H2C 109.5
H2B C2 H2C 109.5
C8 C3 C4 121.3(5)
C8 C3 N1 121.4(5)
C4 C3 N1 117.3(5)
C5 C4 C3 118.6(6)
C5 C4 C9 119.4(5)
C3 C4 C9 121.9(5)
C6 C5 C4 121.0(6)
C6 C5 H5 119.5
C4 C5 H5 119.5
C5 C6 C7 119.7(6)
C5 C6 H6 120.2
C7 C6 H6 120.2
C8 C7 C6 120.5(6)
C8 C7 H7 119.7
C6 C7 H7 119.7
C3 C8 C7 118.8(5)
C3 C8 C10 121.8(5)
C7 C8 C10 119.3(5)
C4 C9 H9A 109.5
C4 C9 H9B 109.5
H9A C9 H9B 109.5
C4 C9 H9C 109.5
H9A C9 H9C 109.5
H9B C9 H9C 109.5
C8 C10 H10A 109.5
C8 C10 H10B 109.5
H10A C10 H10B 109.5
C8 C10 H10C 109.5
H10A C10 H10C 109.5
H10B C10 H10C 109.5
N2 C11 C1 115.5(5)
N2 C11 C12 125.1(5)
C1 C11 C12 119.3(5)
C11 C12 H12A 109.5
C11 C12 H12B 109.5
H12A C12 H12B 109.5
C11 C12 H12C 109.5
H12A C12 H12C 109.5
H12B C12 H12C 109.5
C18 C13 C14 120.6(5)
C18 C13 N2 118.8(4)
C14 C13 N2 120.6(5)
C15 C14 C13 117.8(5)
C15 C14 C19 121.3(5)
C13 C14 C19 120.9(5)
C16 C15 C14 122.3(5)
C16 C15 H15 118.9
C14 C15 H15 118.9
C15 C16 C17 119.5(6)
C15 C16 H16 120.3
C17 C16 H16 120.3
C16 C17 C18 120.6(6)
C16 C17 H17 119.7
C18 C17 H17 119.7
C17 C18 C13 119.2(5)
C17 C18 C20 119.3(5)
C13 C18 C20 121.5(5)
C14 C19 H19A 109.5
C14 C19 H19B 109.5
H19A C19 H19B 109.5
C14 C19 H19C 109.5
H19A C19 H19C 109.5
H19B C19 H19C 109.5
C18 C20 H20A 109.5
C18 C20 H20B 109.5
H20A C20 H20B 109.5
C18 C20 H20C 109.5
H20A C20 H20C 109.5
H20B C20 H20C 109.5
O1 C21 Mo1 173.2(5)
O2 C22 Mo1 176.6(4)
O3 C23 Mo1 176.6(4)
N3 C24 N4 111.0(5)
N3 C24 H24 124.5
N4 C24 H24 124.5
C26 C25 N4 106.1(5)
C26 C25 H25 126.9
N4 C25 H25 126.9
C25 C26 N3 109.2(5)
C25 C26 H26 125.4
N3 C26 H26 125.4
Cl32 C30 Cl31 112.2(4)
Cl32 C30 H30A 109.2
Cl31 C30 H30A 109.2
Cl32 C30 H30B 109.2
Cl31 C30 H30B 109.2
H30A C30 H30B 107.9
Cl42 C40 Cl41 111.4(5)
Cl42 C40 H40A 109.4
Cl41 C40 H40A 109.4
Cl42 C40 H40B 109.4
Cl41 C40 H40B 109.4
H40A C40 H40B 108.0
C1 N1 C3 120.3(4)
C1 N1 Mo1 117.8(3)
C3 N1 Mo1 121.8(3)
C11 N2 C13 118.9(5)
C11 N2 Mo1 117.8(4)
C13 N2 Mo1 122.6(3)
C24 N3 C26 106.2(5)
C24 N3 Mo1 131.1(4)
C26 N3 Mo1 122.6(4)
C24 N4 C25 107.5(5)
C24 N4 H4N 129(5)
C25 N4 H4N 124(5)
C22 Mo1 C21 84.9(2)
C22 Mo1 C23 90.9(2)
C21 Mo1 C23 83.2(2)
C22 Mo1 N1 173.0(2)
C21 Mo1 N1 97.40(18)
C23 Mo1 N1 95.92(19)
C22 Mo1 N2 101.29(19)
C21 Mo1 N2 97.50(19)
C23 Mo1 N2 167.78(18)
N1 Mo1 N2 71.88(16)
C22 Mo1 N3 91.10(18)
C21 Mo1 N3 172.96(19)
C23 Mo1 N3 91.08(19)
N1 Mo1 N3 87.29(15)
N2 Mo1 N3 88.94(16)

loop_
_geom_bond_atom_site_label_1
_geom_bond_atom_site_label_2
_geom_bond_distance
C1 N1 1.306(7)
C1 C11 1.470(7)
C1 C2 1.503(7)
C2 H2A 0.9800
C2 H2B 0.9800
C2 H2C 0.9800
C3 C8 1.385(8)
C3 C4 1.410(7)
C3 N1 1.443(6)
C4 C5 1.394(8)
C4 C9 1.502(9)
C5 C6 1.377(9)
C5 H5 0.9500
C6 C7 1.408(8)
C6 H6 0.9500
C7 C8 1.397(7)
C7 H7 0.9500
C8 C10 1.510(8)
C9 H9A 0.9800
C9 H9B 0.9800
C9 H9C 0.9800
C10 H10A 0.9800
C10 H10B 0.9800
C10 H10C 0.9800
C11 N2 1.309(7)
C11 C12 1.494(8)
C12 H12A 0.9800
C12 H12B 0.9800
C12 H12C 0.9800
C13 C18 1.403(7)
C13 C14 1.409(7)
C13 N2 1.434(7)
C14 C15 1.393(8)
C14 C19 1.505(8)
C15 C16 1.376(8)
C15 H15 0.9500
C16 C17 1.385(8)
C16 H16 0.9500
C17 C18 1.397(8)
C17 H17 0.9500
C18 C20 1.512(7)
C19 H19A 0.9800
C19 H19B 0.9800
C19 H19C 0.9800
C20 H20A 0.9800
C20 H20B 0.9800
C20 H20C 0.9800
C21 O1 1.185(7)
C21 Mo1 1.944(6)
C22 O2 1.192(6)
C22 Mo1 1.936(6)
C23 O3 1.179(7)
C23 Mo1 1.948(7)
C24 N3 1.305(7)
C24 N4 1.366(7)
C24 H24 0.9500
C25 C26 1.364(8)
C25 N4 1.368(9)
C25 H25 0.9500
C26 N3 1.392(7)
C26 H26 0.9500
C30 Cl32 1.743(7)
C30 Cl31 1.745(8)
C30 H30A 0.9900
C30 H30B 0.9900
C40 Cl42 1.704(8)
C40 Cl41 1.781(8)
C40 H40A 0.9900
C40 H40B 0.9900
N1 Mo1 2.207(4)
N2 Mo1 2.216(4)
N3 Mo1 2.270(4)
N4 H4N 0.84(2)

loop_
_geom_torsion_atom_site_label_1
_geom_torsion_atom_site_label_2
_geom_torsion_atom_site_label_3
_geom_torsion_atom_site_label_4
_geom_torsion
C8 C3 C4 C5 1.7(8)
N1 C3 C4 C5 -175.4(5)
C8 C3 C4 C9 -176.9(5)
N1 C3 C4 C9 6.0(8)
C3 C4 C5 C6 0.9(9)
C9 C4 C5 C6 179.6(6)
C4 C5 C6 C7 -2.6(9)
C5 C6 C7 C8 1.8(9)
C4 C3 C8 C7 -2.5(8)
N1 C3 C8 C7 174.5(5)
C4 C3 C8 C10 175.8(5)
N1 C3 C8 C10 -7.2(8)
C6 C7 C8 C3 0.7(8)
C6 C7 C8 C10 -177.6(5)
N1 C1 C11 N2 5.7(6)
C2 C1 C11 N2 -179.1(4)
N1 C1 C11 C12 -170.0(5)
C2 C1 C11 C12 5.3(7)
C18 C13 C14 C15 -2.8(8)
N2 C13 C14 C15 179.8(5)
C18 C13 C14 C19 178.9(5)
N2 C13 C14 C19 1.6(8)
C13 C14 C15 C16 1.3(9)
C19 C14 C15 C16 179.5(6)
C14 C15 C16 C17 0.6(10)
C15 C16 C17 C18 -1.0(9)
C16 C17 C18 C13 -0.6(9)
C16 C17 C18 C20 179.3(6)
C14 C13 C18 C17 2.5(8)
N2 C13 C18 C17 179.9(5)
C14 C13 C18 C20 -177.4(5)
N2 C13 C18 C20 0.0(8)
N4 C25 C26 N3 -0.4(7)
C11 C1 N1 C3 164.5(4)
C2 C1 N1 C3 -10.6(7)
C11 C1 N1 Mo1 -13.3(6)
C2 C1 N1 Mo1 171.6(4)
C8 C3 N1 C1 98.2(6)
C4 C3 N1 C1 -84.7(6)
C8 C3 N1 Mo1 -84.2(6)
C4 C3 N1 Mo1 92.9(5)
C1 C11 N2 C13 -166.4(4)
C12 C11 N2 C13 9.0(7)
C1 C11 N2 Mo1 4.6(6)
C12 C11 N2 Mo1 179.9(4)
C18 C13 N2 C11 75.6(6)
C14 C13 N2 C11 -107.0(6)
C18 C13 N2 Mo1 -94.9(5)
C14 C13 N2 Mo1 82.5(6)
N4 C24 N3 C26 -0.2(6)
N4 C24 N3 Mo1 -175.6(4)
C25 C26 N3 C24 0.4(7)
C25 C26 N3 Mo1 176.3(4)
N3 C24 N4 C25 0.0(7)
C26 C25 N4 C24 0.2(7)
C1 N1 Mo1 C21 107.1(4)
C3 N1 Mo1 C21 -70.6(4)
C1 N1 Mo1 C23 -168.9(4)
C3 N1 Mo1 C23 13.3(4)
C1 N1 Mo1 N2 11.6(4)
C3 N1 Mo1 N2 -166.1(4)
C1 N1 Mo1 N3 -78.1(4)
C3 N1 Mo1 N3 104.1(4)
C11 N2 Mo1 C22 170.1(4)
C13 N2 Mo1 C22 -19.3(4)
C11 N2 Mo1 C21 -103.7(4)
C13 N2 Mo1 C21 66.9(4)
C11 N2 Mo1 C23 -11.0(11)
C13 N2 Mo1 C23 159.6(8)
C11 N2 Mo1 N1 -8.3(3)
C13 N2 Mo1 N1 162.3(4)
C11 N2 Mo1 N3 79.2(4)
C13 N2 Mo1 N3 -110.2(4)
C24 N3 Mo1 C22 -131.3(5)
C26 N3 Mo1 C22 53.9(4)
C24 N3 Mo1 C23 137.8(5)
C26 N3 Mo1 C23 -37.0(4)
C24 N3 Mo1 N1 41.9(5)
C26 N3 Mo1 N1 -132.9(4)
C24 N3 Mo1 N2 -30.0(5)
C26 N3 Mo1 N2 155.2(4)
